data_2218427
loop_
_publ_author_name
'Nazir, Saba'
'Muhammad, Khushi'
'Khawar Rauf, M.'
'Ebihara, Masahiro'
'Hameed, Shahid'

_publ_section_title
;
 (<i>E</i>)-4-(4-Fluorostyryl)benzoic acid
;
_journal_coeditor_code HG2398
_journal_issue 6
_journal_name_full 'Acta Crystallographica Section E'
_journal_page_first o1013
_journal_paper_doi 10.1107/S1600536808012920
_journal_volume 64
_journal_year 2008
_chemical_formula_iupac 'C15 H11 F O2'
_chemical_formula_moiety 'C15 H11 F O2'
_chemical_formula_sum 'C15 H11 F O2'
_chemical_formula_weight 242.24
_chemical_name_systematic
;
(<i>E</i>)-4-(4-Fluorostyryl)benzoic acid
;
_space_group_IT_number 14
_symmetry_cell_setting monoclinic
_symmetry_space_group_name_Hall '-P 2ybc'
_symmetry_space_group_name_H-M 'P 1 21/c 1'
_atom_sites_solution_hydrogens geom
_atom_sites_solution_primary direct
_atom_sites_solution_secondary difmap
_audit_creation_method SHELXL-97
_cell_angle_alpha 90.00
_cell_angle_beta 107.072(8)
_cell_angle_gamma 90.00
_cell_formula_units_Z 4
_cell_length_a 6.261(4)
_cell_length_b 23.096(15)
_cell_length_c 8.269(5)
_cell_measurement_reflns_used 3252
_cell_measurement_temperature 123(2)
_cell_measurement_theta_max 27.5
_cell_measurement_theta_min 3.1
_cell_volume 1143.0(13)
_computing_cell_refinement 'CrystalClear (MSC/Rigaku, 2001)'
_computing_data_collection 'CrystalClear (MSC/Rigaku, 2001)'
_computing_data_reduction 'TEXSAN (MSC/Rigaku , 2004)'
_computing_molecular_graphics 'ORTEPII (Johnson, 1976)'
_computing_publication_material
;
SHELXL97 (Sheldrick, 2008) and
TEXSAN (MSC/Rigaku, 2004)
;
_computing_structure_refinement 'SHELXL97 (Sheldrick, 2008)'
_computing_structure_solution 'SIR97 (Altomare <i>et al.</i>,  1999)'
_diffrn_ambient_temperature 123(2)
_diffrn_measured_fraction_theta_full 0.990
_diffrn_measured_fraction_theta_max 0.990
_diffrn_measurement_device_type 'Rigaku/MSC Mercury CCD'
_diffrn_measurement_method \w
_diffrn_radiation_monochromator graphite
_diffrn_radiation_source 'Rotating anode'
_diffrn_radiation_type MoK\a
_diffrn_radiation_wavelength 0.71070
_diffrn_reflns_av_R_equivalents 0.0364
_diffrn_reflns_av_sigmaI/netI 0.0312
_diffrn_reflns_limit_h_max 6
_diffrn_reflns_limit_h_min -8
_diffrn_reflns_limit_k_max 29
_diffrn_reflns_limit_k_min -25
_diffrn_reflns_limit_l_max 9
_diffrn_reflns_limit_l_min -10
_diffrn_reflns_number 9111
_diffrn_reflns_theta_full 27.47
_diffrn_reflns_theta_max 27.47
_diffrn_reflns_theta_min 3.12
_exptl_absorpt_coefficient_mu 0.104
_exptl_absorpt_correction_type none
_exptl_crystal_colour colourless
_exptl_crystal_density_diffrn 1.408
_exptl_crystal_density_method 'not measured'
_exptl_crystal_description Needle
_exptl_crystal_F_000 504
_exptl_crystal_size_max 0.45
_exptl_crystal_size_mid 0.30
_exptl_crystal_size_min 0.18
_refine_diff_density_max 0.550
_refine_diff_density_min -0.283
_refine_ls_extinction_method none
_refine_ls_goodness_of_fit_ref 1.161
_refine_ls_hydrogen_treatment mixed
_refine_ls_matrix_type full
_refine_ls_number_parameters 167
_refine_ls_number_reflns 2589
_refine_ls_number_restraints 0
_refine_ls_restrained_S_all 1.161
_refine_ls_R_factor_all 0.0717
_refine_ls_R_factor_gt 0.0647
_refine_ls_shift/su_max 0.000
_refine_ls_shift/su_mean 0.000
_refine_ls_structure_factor_coef Fsqd
_refine_ls_weighting_details 'calc w=1/[\s^2^(Fo^2^)+(0.0616P)^2^+0.7669P] where P=(Fo^2^+2Fc^2^)/3'
_refine_ls_weighting_scheme calc
_refine_ls_wR_factor_gt 0.1508
_refine_ls_wR_factor_ref 0.1549
_reflns_number_gt 2399
_reflns_number_total 2589
_reflns_threshold_expression I>2\s(I)
_cod_data_source_file hg2398.cif
_cod_data_source_block I
_cod_original_cell_volume 1143.1(13)
_cod_original_sg_symbol_H-M 'P 21/c'
_cod_database_code 2218427
_cod_database_fobs_code 2218427

loop_
_symmetry_equiv_pos_as_xyz
'x, y, z'
'-x, y+1/2, -z+1/2'
'-x, -y, -z'
'x, -y-1/2, z-1/2'

loop_
_atom_site_type_symbol
_atom_site_label
_atom_site_fract_x
_atom_site_fract_y
_atom_site_fract_z
_atom_site_U_iso_or_equiv
_atom_site_adp_type
_atom_site_calc_flag
_atom_site_refinement_flags
_atom_site_occupancy
C C1 0.7742(3) 0.03235(7) 0.8139(2) 0.0188(4) Uani d . 1
O O1 0.9748(2) 0.04569(6) 0.83715(16) 0.0268(3) Uani d . 1
O O2 0.7095(2) -0.00358(6) 0.90952(16) 0.0258(3) Uani d . 1
H H2 0.843(6) -0.0202(16) 1.006(5) 0.089(12) Uiso d . 1
C C2 0.5982(3) 0.05820(7) 0.6720(2) 0.0188(4) Uani d . 1
C C3 0.6547(3) 0.10173(8) 0.5755(2) 0.0221(4) Uani d . 1
H H3 0.8054 0.1143 0.6002 0.027 Uiso calc R 1
C C4 0.4916(3) 0.12671(8) 0.4437(2) 0.0246(4) Uani d . 1
H H4 0.5313 0.1568 0.3796 0.030 Uiso calc R 1
C C5 0.2699(3) 0.10851(8) 0.4031(2) 0.0231(4) Uani d . 1
C C6 0.2149(3) 0.06476(8) 0.5012(2) 0.0232(4) Uani d . 1
H H6 0.0645 0.0519 0.4756 0.028 Uiso calc R 1
C C7 0.3771(3) 0.03999(8) 0.6354(2) 0.0213(4) Uani d . 1
H H7 0.3374 0.0107 0.7020 0.026 Uiso calc R 1
C C8 0.1067(3) 0.13727(8) 0.2605(2) 0.0250(4) Uani d . 1
H H8 0.1586 0.1694 0.2111 0.030 Uiso calc R 1
C C9 -0.1064(3) 0.12250(8) 0.1943(2) 0.0246(4) Uani d . 1
H H9 -0.1587 0.0904 0.2436 0.030 Uiso calc R 1
C C10 -0.2687(3) 0.15134(8) 0.0517(2) 0.0224(4) Uani d . 1
C C11 -0.2127(3) 0.19609(8) -0.0431(2) 0.0250(4) Uani d . 1
H H11 -0.0628 0.2094 -0.0148 0.030 Uiso calc R 1
C C12 -0.3734(3) 0.22120(8) -0.1778(2) 0.0273(4) Uani d . 1
H H12 -0.3353 0.2514 -0.2424 0.033 Uiso calc R 1
C C13 -0.5900(3) 0.20104(8) -0.2150(2) 0.0262(4) Uani d . 1
C C14 -0.6531(3) 0.15774(8) -0.1256(2) 0.0257(4) Uani d . 1
H H14 -0.8040 0.1451 -0.1539 0.031 Uiso calc R 1
C C15 -0.4898(3) 0.13277(8) 0.0075(2) 0.0241(4) Uani d . 1
H H15 -0.5300 0.1023 0.0700 0.029 Uiso calc R 1
F F1 -0.7470(2) 0.22525(6) -0.34838(15) 0.0419(4) Uani d . 1

loop_
_atom_site_aniso_label
_atom_site_aniso_U_11
_atom_site_aniso_U_22
_atom_site_aniso_U_33
_atom_site_aniso_U_12
_atom_site_aniso_U_13
_atom_site_aniso_U_23
C1 0.0185(8) 0.0204(8) 0.0175(8) 0.0011(6) 0.0052(6) -0.0007(6)
O1 0.0173(6) 0.0346(8) 0.0269(7) 0.0001(5) 0.0040(5) 0.0061(5)
O2 0.0227(6) 0.0285(7) 0.0251(6) 0.0005(5) 0.0053(5) 0.0084(5)
C2 0.0190(8) 0.0200(8) 0.0165(8) 0.0030(6) 0.0038(6) -0.0018(6)
C3 0.0213(8) 0.0251(9) 0.0195(8) 0.0016(7) 0.0054(6) -0.0001(6)
C4 0.0267(9) 0.0253(9) 0.0219(8) 0.0031(7) 0.0073(7) 0.0034(7)
C5 0.0246(9) 0.0249(9) 0.0175(8) 0.0057(7) 0.0029(7) -0.0022(6)
C6 0.0175(8) 0.0265(9) 0.0237(8) 0.0019(7) 0.0032(7) -0.0034(7)
C7 0.0196(8) 0.0226(9) 0.0211(8) 0.0012(7) 0.0052(6) -0.0003(6)
C8 0.0238(9) 0.0262(9) 0.0234(8) 0.0025(7) 0.0045(7) 0.0031(7)
C9 0.0264(9) 0.0248(9) 0.0221(8) 0.0011(7) 0.0062(7) 0.0004(7)
C10 0.0220(9) 0.0243(9) 0.0187(8) 0.0044(7) 0.0028(6) -0.0041(6)
C11 0.0216(9) 0.0259(10) 0.0265(9) -0.0002(7) 0.0055(7) -0.0057(7)
C12 0.0347(10) 0.0217(9) 0.0265(9) 0.0025(8) 0.0104(8) 0.0006(7)
C13 0.0280(9) 0.0233(9) 0.0215(8) 0.0116(7) -0.0018(7) -0.0012(7)
C14 0.0188(8) 0.0273(9) 0.0290(9) 0.0019(7) 0.0038(7) -0.0072(7)
C15 0.0260(9) 0.0229(9) 0.0232(8) 0.0013(7) 0.0067(7) -0.0006(7)
F1 0.0413(7) 0.0402(8) 0.0330(7) 0.0202(6) -0.0063(5) 0.0036(5)

loop_
_atom_type_symbol
_atom_type_description
_atom_type_scat_dispersion_real
_atom_type_scat_dispersion_imag
_atom_type_scat_source
C C 0.0033 0.0016 'International Tables Vol C Tables 4.2.6.8 and 6.1.1.4'
H H 0.0000 0.0000 'International Tables Vol C Tables 4.2.6.8 and 6.1.1.4'
O O 0.0106 0.0060 'International Tables Vol C Tables 4.2.6.8 and 6.1.1.4'
F F 0.0171 0.0103 'International Tables Vol C Tables 4.2.6.8 and 6.1.1.4'

loop_
_geom_angle_atom_site_label_1
_geom_angle_atom_site_label_2
_geom_angle_atom_site_label_3
_geom_angle
O1 C1 O2 123.07(15)
O1 C1 C2 120.16(15)
O2 C1 C2 116.78(15)
C1 O2 H2 112(2)
C3 C2 C7 119.79(15)
C3 C2 C1 119.41(16)
C7 C2 C1 120.80(16)
C4 C3 C2 120.05(17)
C4 C3 H3 120.0
C2 C3 H3 120.0
C3 C4 C5 121.11(18)
C3 C4 H4 119.4
C5 C4 H4 119.4
C4 C5 C6 118.38(16)
C4 C5 C8 117.69(17)
C6 C5 C8 123.92(17)
C7 C6 C5 120.88(17)
C7 C6 H6 119.6
C5 C6 H6 119.6
C6 C7 C2 119.77(17)
C6 C7 H7 120.1
C2 C7 H7 120.1
C9 C8 C5 126.22(18)
C9 C8 H8 116.9
C5 C8 H8 116.9
C8 C9 C10 125.99(18)
C8 C9 H9 117.0
C10 C9 H9 117.0
C15 C10 C11 118.25(16)
C15 C10 C9 118.07(17)
C11 C10 C9 123.68(17)
C12 C11 C10 120.96(18)
C12 C11 H11 119.5
C10 C11 H11 119.5
C13 C12 C11 118.08(18)
C13 C12 H12 121.0
C11 C12 H12 121.0
F1 C13 C14 118.85(18)
F1 C13 C12 118.02(18)
C14 C13 C12 123.12(17)
C13 C14 C15 118.00(17)
C13 C14 H14 121.0
C15 C14 H14 121.0
C14 C15 C10 121.58(18)
C14 C15 H15 119.2
C10 C15 H15 119.2

loop_
_geom_bond_atom_site_label_1
_geom_bond_atom_site_label_2
_geom_bond_distance
C1 O1 1.252(2)
C1 O2 1.291(2)
C1 C2 1.479(2)
O2 H2 1.04(4)
C2 C3 1.392(3)
C2 C7 1.393(3)
C3 C4 1.382(2)
C3 H3 0.9500
C4 C5 1.394(3)
C4 H4 0.9500
C5 C6 1.401(3)
C5 C8 1.473(2)
C6 C7 1.389(2)
C6 H6 0.9500
C7 H7 0.9500
C8 C9 1.330(3)
C8 H8 0.9500
C9 C10 1.471(2)
C9 H9 0.9500
C10 C15 1.392(3)
C10 C11 1.402(3)
C11 C12 1.390(3)
C11 H11 0.9500
C12 C13 1.380(3)
C12 H12 0.9500
C13 F1 1.363(2)
C13 C14 1.369(3)
C14 C15 1.389(3)
C14 H14 0.9500
C15 H15 0.9500

loop_
_geom_hbond_atom_site_label_D
_geom_hbond_atom_site_label_H
_geom_hbond_atom_site_label_A
_geom_hbond_site_symmetry_A
_geom_hbond_distance_DH
_geom_hbond_distance_HA
_geom_hbond_distance_DA
_geom_hbond_angle_DHA
O2 H2 O1 3_757 1.04(4) 1.57(4) 2.610(2) 174(3)

loop_
_geom_torsion_atom_site_label_1
_geom_torsion_atom_site_label_2
_geom_torsion_atom_site_label_3
_geom_torsion_atom_site_label_4
_geom_torsion
O1 C1 C2 C3 -6.5(2)
O2 C1 C2 C3 173.26(15)
O1 C1 C2 C7 174.23(16)
O2 C1 C2 C7 -6.0(2)
C7 C2 C3 C4 -0.1(3)
C1 C2 C3 C4 -179.31(16)
C2 C3 C4 C5 -1.0(3)
C3 C4 C5 C6 1.1(3)
C3 C4 C5 C8 -179.83(16)
C4 C5 C6 C7 -0.2(3)
C8 C5 C6 C7 -179.19(17)
C5 C6 C7 C2 -0.9(3)
C3 C2 C7 C6 1.0(3)
C1 C2 C7 C6 -179.80(15)
C4 C5 C8 C9 173.72(19)
C6 C5 C8 C9 -7.2(3)
C5 C8 C9 C10 -179.93(17)
C8 C9 C10 C15 -175.06(18)
C8 C9 C10 C11 5.5(3)
C15 C10 C11 C12 -0.1(3)
C9 C10 C11 C12 179.26(17)
C10 C11 C12 C13 0.4(3)
C11 C12 C13 F1 -179.25(16)
C11 C12 C13 C14 0.1(3)
F1 C13 C14 C15 178.64(16)
C12 C13 C14 C15 -0.7(3)
C13 C14 C15 C10 0.9(3)
C11 C10 C15 C14 -0.5(3)
C9 C10 C15 C14 -179.93(16)

loop_
_cod_related_entry_id
_cod_related_entry_database
_cod_related_entry_code
1 ChemSpider 30655498
